data_2102421
loop_
_publ_author_name
'Marsh, Richard E.'

_publ_section_title
;
 Space group <i>Cc</i>: an update
;
_journal_issue 2
_journal_name_full 'Acta Crystallographica Section B'
_journal_page_first 252
_journal_page_last 253
_journal_paper_doi 10.1107/S0108768104003878
_journal_volume 60
_journal_year 2004
_chemical_formula_moiety 'C20 H22 N2 Au, B F4'
_chemical_formula_sum 'C20 H22 Au B F4 N2'
_space_group_crystal_system monoclinic
_space_group_IT_number 15
_space_group_name_Hall '-C 2yc'
_space_group_name_H-M_alt 'C 1 2/c 1'
_audit_creation_method CRYM
_cell_angle_alpha 90
_cell_angle_beta 104.07
_cell_angle_gamma 90
_cell_formula_units_Z 4
_cell_length_a 12.5380
_cell_length_b 11.0950
_cell_length_c 14.8640
_cell_volume 2005.685
_cod_data_source_file bk0142.cif
_cod_data_source_block RIZVIF
_cod_depositor_comments
;
 Updating space group information and adding the symmetry operation list.

 Antanas Vaitkus,
 2018-06-14

 Adding the _cell_formula_units_Z data item.

 Antanas Vaitkus,
 2017-08-05

  Added moiety chemical formula from Marsh (2004) paper.
  The summary chemical formula is calculated from moiety formula using
  AdHocParser
  (svn://www.crystallography.net/cod-tools/trunk/Formulae/AdHocParser.yp,
  revision 1441.)

  Andrius Merkys
  2013-11-11
;
_cod_original_sg_symbol_H-M C2/c
_cod_database_code 2102421

loop_
_space_group_symop_id
_space_group_symop_operation_xyz
1 x,y,z
2 -x,y,-z+1/2
3 -x,-y,-z
4 x,-y,z+1/2
5 x+1/2,y+1/2,z
6 -x+1/2,y+1/2,-z+1/2
7 -x+1/2,-y+1/2,-z
8 x+1/2,-y+1/2,z+1/2

loop_
_atom_site_label
_atom_site_type_symbol
_atom_site_fract_x
_atom_site_fract_y
_atom_site_fract_z
Au1 Au 0.00000 0.08008 0.25000
N1 N -0.09110 0.10585 0.42600
C1 C -0.06025 0.09000 0.36075
C3 C -0.12175 0.13320 0.50860
C4 C -0.18655 0.05070 0.54345
C5 C -0.21225 0.08045 0.62545
C6 C -0.17465 0.18645 0.67270
C7 C -0.11090 0.26545 0.63555
C8 C -0.08270 0.24095 0.55245
C9 C -0.22650 -0.06355 0.49220
C10 C -0.20095 0.21560 0.76425
C11 C -0.01405 0.32790 0.51275
B1 B 0.00000 0.41950 0.25000
F1 F 0.07275 0.49195 0.21705
F2 F -0.05795 0.34695 0.17980
H1 H -0.25735 0.02655 0.65070
H2 H -0.08675 0.33955 0.66740
H3 H -0.23650 -0.05460 0.43485
H4 H -0.18150 -0.12010 0.50850
H5 H -0.28800 -0.08935 0.50060
H6 H -0.21020 0.15350 0.79440
H7 H -0.15060 0.25560 0.79880
H8 H -0.25910 0.25680 0.75740
H9 H 0.03110 0.36920 0.55420
H10 H 0.02430 0.29145 0.48160
H11 H -0.05420 0.37815 0.47705
